data_2237866
loop_
_publ_author_name
'Javed, Fatima'
'Ali, Saqib'
'Shah, Wajid'
'Tahir, M. Nawaz'
'Ullah, Hameed'

_publ_section_title
;
 (<i>O</i>-Methyl dithiocarbonato-\k<i>S</i>)triphenyltin(IV)
;
_journal_coeditor_code HB7077
_journal_issue 6
_journal_name_full 'Acta Crystallographica Section E'
_journal_page_first m316
_journal_paper_doi 10.1107/S1600536813012300
_journal_volume 69
_journal_year 2013
_chemical_formula_iupac '[Sn (C6 H5)3 (C2 H3 O S2)]'
_chemical_formula_moiety 'C20 H18 O S2 Sn'
_chemical_formula_sum 'C20 H18 O S2 Sn'
_chemical_formula_weight 457.15
_chemical_name_systematic
;
(<i>O</i>-Methyl dithiocarbonato-\k<i>S</i>)triphenyltin(IV)
;
_space_group_IT_number 9
_symmetry_cell_setting monoclinic
_symmetry_space_group_name_Hall 'C -2yc'
_symmetry_space_group_name_H-M 'C 1 c 1'
_atom_sites_solution_hydrogens geom
_atom_sites_solution_primary direct
_atom_sites_solution_secondary difmap
_audit_creation_method SHELXL-97
_cell_angle_alpha 90
_cell_angle_beta 119.626(2)
_cell_angle_gamma 90
_cell_formula_units_Z 4
_cell_length_a 17.4400(9)
_cell_length_b 8.4734(4)
_cell_length_c 15.6069(9)
_cell_measurement_reflns_used 3341
_cell_measurement_temperature 296(2)
_cell_measurement_theta_max 26.00
_cell_measurement_theta_min 2.75
_cell_volume 2004.82(19)
_computing_cell_refinement 'SAINT (Bruker, 2007)'
_computing_data_collection 'APEX2 (Bruker, 2007)'
_computing_data_reduction 'SAINT (Bruker, 2007)'
_computing_molecular_graphics 'ORTEP-3 for Windows (Farrugia, 2012) and PLATON (Spek, 2009)'
_computing_publication_material
;
WinGX (Farrugia, 2012) and PLATON (Spek, 2009)
;
_computing_structure_refinement 'SHELXL97 (Sheldrick, 2008)'
_computing_structure_solution 'SHELXS97 (Sheldrick, 2008)'
_diffrn_ambient_temperature 296(2)
_diffrn_detector_area_resol_mean 8.00
_diffrn_measured_fraction_theta_full 0.995
_diffrn_measured_fraction_theta_max 0.995
_diffrn_measurement_device_type 'Bruker Kappa APEXII CCD'
_diffrn_measurement_method \w
_diffrn_radiation_monochromator graphite
_diffrn_radiation_source 'fine-focus sealed tube'
_diffrn_radiation_type MoK\a
_diffrn_radiation_wavelength 0.71073
_diffrn_reflns_av_R_equivalents 0.0143
_diffrn_reflns_av_sigmaI/netI 0.0201
_diffrn_reflns_limit_h_max 20
_diffrn_reflns_limit_h_min -21
_diffrn_reflns_limit_k_max 10
_diffrn_reflns_limit_k_min -10
_diffrn_reflns_limit_l_max 19
_diffrn_reflns_limit_l_min -19
_diffrn_reflns_number 7166
_diffrn_reflns_theta_full 26.00
_diffrn_reflns_theta_max 26.00
_diffrn_reflns_theta_min 2.75
_diffrn_standards_number 0
_exptl_absorpt_coefficient_mu 1.486
_exptl_absorpt_correction_T_max 0.763
_exptl_absorpt_correction_T_min 0.683
_exptl_absorpt_correction_type multi-scan
_exptl_absorpt_process_details '(SADABS; Bruker, 2005)'
_exptl_crystal_colour white
_exptl_crystal_density_diffrn 1.515
_exptl_crystal_density_method 'not measured'
_exptl_crystal_description prism
_exptl_crystal_F_000 912
_exptl_crystal_size_max 0.28
_exptl_crystal_size_mid 0.22
_exptl_crystal_size_min 0.18
_refine_diff_density_max 0.438
_refine_diff_density_min -0.294
_refine_ls_abs_structure_details 'Flack (1983), 1387 Friedel pairs'
_refine_ls_abs_structure_Flack 0.43(18)
_refine_ls_goodness_of_fit_ref 1.041
_refine_ls_hydrogen_treatment constr
_refine_ls_matrix_type full
_refine_ls_number_parameters 112
_refine_ls_number_reflns 3483
_refine_ls_number_restraints 2
_refine_ls_restrained_S_all 1.040
_refine_ls_R_factor_all 0.0237
_refine_ls_R_factor_gt 0.0223
_refine_ls_shift/su_max 0.000
_refine_ls_shift/su_mean 0.000
_refine_ls_structure_factor_coef Fsqd
_refine_ls_weighting_details 'calc w=1/[\s^2^(Fo^2^)+(0.0246P)^2^+2.1104P] where P=(Fo^2^+2Fc^2^)/3'
_refine_ls_weighting_scheme calc
_refine_ls_wR_factor_gt 0.0541
_refine_ls_wR_factor_ref 0.0550
_reflns_number_gt 3341
_reflns_number_total 3483
_reflns_threshold_expression I>2\s(I)
_cod_data_source_file hb7077.cif
_cod_data_source_block I
_cod_original_sg_symbol_H-M 'C c'
_cod_database_code 2237866
_cod_database_fobs_code 2237866

loop_
_symmetry_equiv_pos_site_id
_symmetry_equiv_pos_as_xyz
1 x,y,z
2 x,-y,1/2+z
3 1/2+x,1/2+y,z
4 1/2+x,1/2-y,1/2+z

loop_
_atom_site_aniso_label
_atom_site_aniso_U_11
_atom_site_aniso_U_22
_atom_site_aniso_U_33
_atom_site_aniso_U_12
_atom_site_aniso_U_13
_atom_site_aniso_U_23
Sn1 0.04450(10) 0.04490(10) 0.05190(10) -0.0026(2) 0.02660(10) -0.0031(2)
S1 0.0473(6) 0.0687(7) 0.0598(7) -0.0047(5) 0.0208(5) 0.0035(5)
S2 0.1330(16) 0.0839(10) 0.0928(11) 0.0212(10) 0.0338(11) 0.0371(9)
O1 0.071(2) 0.0609(18) 0.078(2) -0.0144(15) 0.0398(18) 0.0013(15)
C1 0.074(3) 0.052(2) 0.050(2) 0.000(2) 0.032(2) -0.0010(17)
C2 0.104(4) 0.085(4) 0.144(5) -0.036(3) 0.072(4) -0.005(4)
C3A 0.0513(14) 0.0497(13) 0.0659(14) 0.0040(10) 0.0216(12) -0.0055(10)
C4A 0.0513(14) 0.0497(13) 0.0659(14) 0.0040(10) 0.0216(12) -0.0055(10)
C5A 0.0513(14) 0.0497(13) 0.0659(14) 0.0040(10) 0.0216(12) -0.0055(10)
C6A 0.0513(14) 0.0497(13) 0.0659(14) 0.0040(10) 0.0216(12) -0.0055(10)
C7A 0.0513(14) 0.0497(13) 0.0659(14) 0.0040(10) 0.0216(12) -0.0055(10)
C8A 0.0513(14) 0.0497(13) 0.0659(14) 0.0040(10) 0.0216(12) -0.0055(10)
C9A 0.0570(14) 0.0649(12) 0.0597(18) -0.0151(10) 0.0324(12) -0.0040(11)
C10A 0.0570(14) 0.0649(12) 0.0597(18) -0.0151(10) 0.0324(12) -0.0040(11)
C11A 0.0570(14) 0.0649(12) 0.0597(18) -0.0151(10) 0.0324(12) -0.0040(11)
C12A 0.0570(14) 0.0649(12) 0.0597(18) -0.0151(10) 0.0324(12) -0.0040(11)
C13A 0.0570(14) 0.0649(12) 0.0597(18) -0.0151(10) 0.0324(12) -0.0040(11)
C14A 0.0570(14) 0.0649(12) 0.0597(18) -0.0151(10) 0.0324(12) -0.0040(11)
C15A 0.0493(13) 0.0652(13) 0.0660(17) -0.0020(11) 0.0344(13) -0.0058(12)
C16A 0.0493(13) 0.0652(13) 0.0660(17) -0.0020(11) 0.0344(13) -0.0058(12)
C17A 0.0493(13) 0.0652(13) 0.0660(17) -0.0020(11) 0.0344(13) -0.0058(12)
C18A 0.0493(13) 0.0652(13) 0.0660(17) -0.0020(11) 0.0344(13) -0.0058(12)
C19A 0.0493(13) 0.0652(13) 0.0660(17) -0.0020(11) 0.0344(13) -0.0058(12)
C20A 0.0493(13) 0.0652(13) 0.0660(17) -0.0020(11) 0.0344(13) -0.0058(12)
C16B 0.0493(13) 0.0652(13) 0.0660(17) -0.0020(11) 0.0344(13) -0.0058(12)
C17B 0.0493(13) 0.0652(13) 0.0660(17) -0.0020(11) 0.0344(13) -0.0058(12)
C18B 0.0493(13) 0.0652(13) 0.0660(17) -0.0020(11) 0.0344(13) -0.0058(12)
C19B 0.0493(13) 0.0652(13) 0.0660(17) -0.0020(11) 0.0344(13) -0.0058(12)
C20B 0.0493(13) 0.0652(13) 0.0660(17) -0.0020(11) 0.0344(13) -0.0058(12)
C5B 0.0513(14) 0.0497(13) 0.0659(14) 0.0040(10) 0.0216(12) -0.0055(10)
C6B 0.0513(14) 0.0497(13) 0.0659(14) 0.0040(10) 0.0216(12) -0.0055(10)
C7B 0.0513(14) 0.0497(13) 0.0659(14) 0.0040(10) 0.0216(12) -0.0055(10)
C8B 0.0513(14) 0.0497(13) 0.0659(14) 0.0040(10) 0.0216(12) -0.0055(10)
C9B 0.0570(14) 0.0649(12) 0.0597(18) -0.0151(10) 0.0324(12) -0.0040(11)
C10B 0.0570(14) 0.0649(12) 0.0597(18) -0.0151(10) 0.0324(12) -0.0040(11)
C11B 0.0570(14) 0.0649(12) 0.0597(18) -0.0151(10) 0.0324(12) -0.0040(11)
C12B 0.0570(14) 0.0649(12) 0.0597(18) -0.0151(10) 0.0324(12) -0.0040(11)
C13B 0.0570(14) 0.0649(12) 0.0597(18) -0.0151(10) 0.0324(12) -0.0040(11)
C14B 0.0570(14) 0.0649(12) 0.0597(18) -0.0151(10) 0.0324(12) -0.0040(11)
C15B 0.0493(13) 0.0652(13) 0.0660(17) -0.0020(11) 0.0344(13) -0.0058(12)
C4B 0.0513(14) 0.0497(13) 0.0659(14) 0.0040(10) 0.0216(12) -0.0055(10)
C3B 0.0513(14) 0.0497(13) 0.0659(14) 0.0040(10) 0.0216(12) -0.0055(10)

loop_
_atom_site_type_symbol
_atom_site_label
_atom_site_fract_x
_atom_site_fract_y
_atom_site_fract_z
_atom_site_U_iso_or_equiv
_atom_site_thermal_displace_type
_atom_site_occupancy
_atom_site_disorder_group
Sn Sn1 0.010450(10) 0.18518(2) 0.250800(10) 0.04590(10) Uani 1.000 -16
S S1 -0.10922(8) 0.30516(13) 0.10239(9) 0.0611(4) Uani 1.000 -16
S S2 -0.11228(15) 0.6208(2) 0.02348(15) 0.1128(7) Uani 1.000 -16
O O1 0.0289(2) 0.4577(4) 0.1408(3) 0.0687(11) Uani 1.000 -16
C C1 -0.0567(3) 0.4711(5) 0.0901(3) 0.0581(14) Uani 1.000 -16
C C2 0.0828(4) 0.5909(7) 0.1467(5) 0.106(3) Uani 1.000 -16
C C3A 0.0722(5) 0.3677(6) 0.3576(5) 0.0589(8) Uani 0.550(8) -16
C C4A 0.1594(5) 0.3461(6) 0.4305(5) 0.0589(8) Uani 0.550(8) -16
C C5A 0.2039(4) 0.4656(8) 0.4982(5) 0.0589(8) Uani 0.550(8) -16
C C6A 0.1611(4) 0.6067(6) 0.4930(4) 0.0589(8) Uani 0.550(8) -16
C C7A 0.0738(4) 0.6283(6) 0.4200(5) 0.0589(8) Uani 0.550(8) -16
C C8A 0.0294(4) 0.5088(8) 0.3523(5) 0.0589(8) Uani 0.550(8) -16
C C9A -0.0659(5) 0.0278(10) 0.2859(7) 0.0590(9) Uani 0.550(8) -16
C C10A -0.0786(6) 0.0702(8) 0.3640(6) 0.0590(9) Uani 0.550(8) -16
C C11A -0.1305(5) -0.0234(8) 0.3883(5) 0.0590(9) Uani 0.550(8) -16
C C12A -0.1697(4) -0.1594(7) 0.3345(5) 0.0590(9) Uani 0.550(8) -16
C C13A -0.1570(4) -0.2018(7) 0.2564(5) 0.0590(9) Uani 0.550(8) -16
C C14A -0.1051(5) -0.1081(10) 0.2320(6) 0.0590(9) Uani 0.550(8) -16
C C15A 0.0947(4) 0.0647(8) 0.2102(5) 0.0576(8) Uani 0.550(8) -16
C C16A 0.0687(3) 0.0619(8) 0.1104(5) 0.0576(8) Uani 0.550(8) -16
C C17A 0.1207(4) -0.0140(7) 0.0785(4) 0.0576(8) Uani 0.550(8) -16
C C18A 0.1987(3) -0.0872(7) 0.1464(5) 0.0576(8) Uani 0.550(8) -16
C C19A 0.2247(3) -0.0844(8) 0.2462(4) 0.0576(8) Uani 0.550(8) -16
C C20A 0.1727(4) -0.0084(8) 0.2780(4) 0.0576(8) Uani 0.550(8) -16
C C16B 0.0959(5) 0.0687(10) 0.1263(6) 0.0576(8) Uani 0.450(8) -16
C C17B 0.1575(6) -0.0144(9) 0.1123(6) 0.0576(8) Uani 0.450(8) -16
C C18B 0.2203(5) -0.1074(9) 0.1878(7) 0.0576(8) Uani 0.450(8) -16
C C19B 0.2215(4) -0.1172(9) 0.2773(6) 0.0576(8) Uani 0.450(8) -16
C C20B 0.1598(5) -0.0341(10) 0.2913(5) 0.0576(8) Uani 0.450(8) -16
C C5B 0.1948(4) 0.5125(9) 0.4774(7) 0.0589(8) Uani 0.450(8) -16
C C6B 0.1388(5) 0.6235(7) 0.4831(6) 0.0589(8) Uani 0.450(8) -16
C C7B 0.0479(5) 0.6058(9) 0.4259(6) 0.0589(8) Uani 0.450(8) -16
C C8B 0.0130(4) 0.4772(10) 0.3630(7) 0.0589(8) Uani 0.450(8) -16
C C9B -0.0674(6) 0.0296(11) 0.2813(9) 0.0590(9) Uani 0.450(8) -16
C C10B -0.0998(6) 0.0581(9) 0.3453(7) 0.0590(9) Uani 0.450(8) -16
C C11B -0.1561(5) -0.0502(9) 0.3528(6) 0.0590(9) Uani 0.450(8) -16
C C12B -0.1800(5) -0.1870(8) 0.2963(6) 0.0590(9) Uani 0.450(8) -16
C C13B -0.1476(6) -0.2155(9) 0.2323(6) 0.0590(9) Uani 0.450(8) -16
C C14B -0.0913(7) -0.1072(12) 0.2248(8) 0.0590(9) Uani 0.450(8) -16
C C15B 0.0970(5) 0.0588(10) 0.2158(7) 0.0576(8) Uani 0.450(8) -16
C C4B 0.1599(6) 0.3839(8) 0.4144(7) 0.0589(8) Uani 0.450(8) -16
C C3B 0.0690(6) 0.3662(8) 0.3572(6) 0.0589(8) Uani 0.450(8) -16
H H20A 0.19005 -0.00656 0.34478 0.0691 Uiso 0.550(8) -16
H H19A 0.27690 -0.13333 0.29154 0.0691 Uiso 0.550(8) -16
H H6A 0.19081 0.68660 0.53825 0.0706 Uiso 0.550(8) -16
H H7A 0.04520 0.72266 0.41647 0.0706 Uiso 0.550(8) -16
H H8A -0.02897 0.52327 0.30348 0.0706 Uiso 0.550(8) -16
H H10A -0.05241 0.16116 0.39997 0.0708 Uiso 0.550(8) -16
H H11A -0.13903 0.00491 0.44055 0.0708 Uiso 0.550(8) -16
H H12A -0.20441 -0.22204 0.35075 0.0708 Uiso 0.550(8) -16
H H13A -0.18317 -0.29273 0.22036 0.0708 Uiso 0.550(8) -16
H H14A -0.09654 -0.13648 0.17978 0.0708 Uiso 0.550(8) -16
H H16A 0.01651 0.11088 0.06504 0.0691 Uiso 0.550(8) -16
H H17A 0.10335 -0.01589 0.01181 0.0691 Uiso 0.550(8) -16
H H18A 0.23355 -0.13799 0.12506 0.0691 Uiso 0.550(8) -16
H H2A 0.07169 0.61782 0.08181 0.1596 Uiso 1.000 -16
H H2B 0.14393 0.56420 0.18742 0.1596 Uiso 1.000 -16
H H2C 0.06866 0.67927 0.17483 0.1596 Uiso 1.000 -16
H H4A 0.18807 0.25175 0.43404 0.0706 Uiso 0.550(8) -16
H H5A 0.26224 0.45114 0.54703 0.0706 Uiso 0.550(8) -16
H H4B 0.19733 0.30958 0.41060 0.0706 Uiso 0.450(8) -16
H H5B 0.25556 0.52423 0.51568 0.0706 Uiso 0.450(8) -16
H H6B 0.16213 0.70949 0.52526 0.0706 Uiso 0.450(8) -16
H H7B 0.01046 0.68010 0.42975 0.0706 Uiso 0.450(8) -16
H H8B -0.04778 0.46545 0.32467 0.0706 Uiso 0.450(8) -16
H H10B -0.08378 0.14963 0.38313 0.0708 Uiso 0.450(8) -16
H H11B -0.17772 -0.03112 0.39561 0.0708 Uiso 0.450(8) -16
H H12B -0.21762 -0.25945 0.30127 0.0708 Uiso 0.450(8) -16
H H13B -0.16359 -0.30704 0.19445 0.0708 Uiso 0.450(8) -16
H H14B -0.06966 -0.12630 0.18198 0.0708 Uiso 0.450(8) -16
H H16B 0.05384 0.13082 0.07576 0.0691 Uiso 0.450(8) -16
H H17B 0.15674 -0.00783 0.05235 0.0691 Uiso 0.450(8) -16
H H18B 0.26155 -0.16294 0.17837 0.0691 Uiso 0.450(8) -16
H H19B 0.26346 -0.17939 0.32780 0.0691 Uiso 0.450(8) -16
H H20B 0.16056 -0.04074 0.35121 0.0691 Uiso 0.450(8) -16

loop_
_atom_type_symbol
_atom_type_description
_atom_type_scat_dispersion_real
_atom_type_scat_dispersion_imag
_atom_type_scat_source
C C 0.0033 0.0016 'International Tables Vol C Tables 4.2.6.8 and 6.1.1.4'
H H 0.0000 0.0000 'International Tables Vol C Tables 4.2.6.8 and 6.1.1.4'
O O 0.0106 0.0060 'International Tables Vol C Tables 4.2.6.8 and 6.1.1.4'
S S 0.1246 0.1234 'International Tables Vol C Tables 4.2.6.8 and 6.1.1.4'
Sn Sn -0.6537 1.4246 'International Tables Vol C Tables 4.2.6.8 and 6.1.1.4'

loop_
_geom_angle_atom_site_label_1
_geom_angle_atom_site_label_2
_geom_angle_atom_site_label_3
_geom_angle
_geom_angle_publ_flag
S1 Sn1 C3A 107.67(18) no
S1 Sn1 C9A 98.9(3) no
S1 Sn1 C15A 108.02(19) no
S1 Sn1 C3B 107.3(2) no
S1 Sn1 C9B 97.5(3) no
S1 Sn1 C15B 110.3(3) no
C3A Sn1 C9A 112.9(3) no
C3A Sn1 C15A 115.1(3) no
C9A Sn1 C15A 112.7(3) no
C3B Sn1 C9B 113.0(4) no
C3B Sn1 C15B 115.9(4) no
C9B Sn1 C15B 111.1(4) no
Sn1 S1 C1 101.02(16) no
C1 O1 C2 119.0(4) no
S1 C1 S2 121.5(3) no
S1 C1 O1 111.7(3) no
S2 C1 O1 126.8(4) no
Sn1 C3A C4A 118.0(4) no
Sn1 C3A C8A 121.9(6) no
C4A C3A C8A 120.0(6) no
Sn1 C3B C8B 117.4(7) no
C4B C3B C8B 120.0(7) no
Sn1 C3B C4B 122.5(7) no
C3A C4A C5A 120.0(6) no
C3B C4B C5B 120.0(9) no
C4A C5A C6A 120.0(7) no
C4B C5B C6B 120.0(9) no
C5A C6A C7A 120.0(5) no
C5B C6B C7B 120.0(7) no
C6A C7A C8A 120.0(6) no
C6B C7B C8B 120.0(8) no
C3A C8A C7A 120.0(7) no
C3B C8B C7B 120.0(8) no
Sn1 C9A C10A 116.9(6) no
Sn1 C9A C14A 122.9(7) no
C10A C9A C14A 120.1(9) no
C10B C9B C14B 120.0(10) no
Sn1 C9B C10B 126.1(7) no
Sn1 C9B C14B 113.8(9) no
C9A C10A C11A 120.0(7) no
C9B C10B C11B 120.0(8) no
C10A C11A C12A 120.0(7) no
C10B C11B C12B 120.0(9) no
C11A C12A C13A 120.0(7) no
C11B C12B C13B 120.0(8) no
C12A C13A C14A 120.0(6) no
C12B C13B C14B 120.0(8) no
C9A C14A C13A 119.9(8) no
C9B C14B C13B 120.0(11) no
Sn1 C15A C16A 116.8(5) no
C16A C15A C20A 120.0(7) no
Sn1 C15A C20A 123.2(5) no
Sn1 C15B C20B 115.4(7) no
C16B C15B C20B 120.0(9) no
Sn1 C15B C16B 124.6(7) no
C15A C16A C17A 120.0(6) no
C15B C16B C17B 120.0(8) no
C16A C17A C18A 120.0(6) no
C16B C17B C18B 120.0(8) no
C17A C18A C19A 120.0(6) no
C17B C18B C19B 120.0(9) no
C18A C19A C20A 120.0(6) no
C18B C19B C20B 120.0(7) no
C15A C20A C19A 120.1(5) no
C15B C20B C19B 120.0(8) no
O1 C2 H2A 109.00 no
O1 C2 H2B 109.00 no
O1 C2 H2C 109.00 no
H2A C2 H2B 109.00 no
H2A C2 H2C 109.00 no
H2B C2 H2C 109.00 no
C3A C4A H4A 120.00 no
C5A C4A H4A 120.00 no
C5B C4B H4B 120.00 no
C3B C4B H4B 120.00 no
C6A C5A H5A 120.00 no
C4A C5A H5A 120.00 no
C6B C5B H5B 120.00 no
C4B C5B H5B 120.00 no
C7A C6A H6A 120.00 no
C5A C6A H6A 120.00 no
C7B C6B H6B 120.00 no
C5B C6B H6B 120.00 no
C8A C7A H7A 120.00 no
C6A C7A H7A 120.00 no
C6B C7B H7B 120.00 no
C8B C7B H7B 120.00 no
C7A C8A H8A 120.00 no
C3A C8A H8A 120.00 no
C7B C8B H8B 120.00 no
C3B C8B H8B 120.00 no
C11A C10A H10A 120.00 no
C9A C10A H10A 120.00 no
C11B C10B H10B 120.00 no
C9B C10B H10B 120.00 no
C12A C11A H11A 120.00 no
C10A C11A H11A 120.00 no
C12B C11B H11B 120.00 no
C10B C11B H11B 120.00 no
C11A C12A H12A 120.00 no
C13A C12A H12A 120.00 no
C11B C12B H12B 120.00 no
C13B C12B H12B 120.00 no
C14A C13A H13A 120.00 no
C12A C13A H13A 120.00 no
C14B C13B H13B 120.00 no
C12B C13B H13B 120.00 no
C13A C14A H14A 120.00 no
C9A C14A H14A 120.00 no
C13B C14B H14B 120.00 no
C9B C14B H14B 120.00 no
C17A C16A H16A 120.00 no
C15A C16A H16A 120.00 no
C17B C16B H16B 120.00 no
C15B C16B H16B 120.00 no
C16A C17A H17A 120.00 no
C18A C17A H17A 120.00 no
C18B C17B H17B 120.00 no
C16B C17B H17B 120.00 no
C19A C18A H18A 120.00 no
C17A C18A H18A 120.00 no
C19B C18B H18B 120.00 no
C17B C18B H18B 120.00 no
C20A C19A H19A 120.00 no
C18A C19A H19A 120.00 no
C20B C19B H19B 120.00 no
C18B C19B H19B 120.00 no
C19A C20A H20A 120.00 no
C15A C20A H20A 120.00 no
C15B C20B H20B 120.00 no
C19B C20B H20B 120.00 no

loop_
_geom_bond_atom_site_label_1
_geom_bond_atom_site_label_2
_geom_bond_distance
_geom_bond_publ_flag
Sn1 S1 2.4444(13) no
Sn1 C3A 2.134(6) no
Sn1 C9A 2.138(10) no
Sn1 C15A 2.127(8) no
Sn1 C3B 2.116(8) no
Sn1 C9B 2.109(11) no
Sn1 C15B 2.130(10) no
S1 C1 1.740(5) no
S2 C1 1.623(5) no
O1 C1 1.304(7) no
O1 C2 1.442(8) no
C3A C4A 1.389(12) no
C3A C8A 1.390(10) no
C3B C4B 1.391(15) no
C3B C8B 1.391(13) no
C4A C5A 1.390(9) no
C4B C5B 1.390(12) no
C5A C6A 1.390(9) no
C5B C6B 1.390(12) no
C6A C7A 1.391(10) no
C6B C7B 1.391(13) no
C7A C8A 1.390(9) no
C7B C8B 1.390(12) no
C9A C14A 1.390(12) no
C9A C10A 1.390(13) no
C9B C14B 1.390(15) no
C9B C10B 1.390(16) no
C10A C11A 1.390(13) no
C10B C11B 1.391(14) no
C11A C12A 1.390(9) no
C11B C12B 1.390(11) no
C12A C13A 1.390(10) no
C12B C13B 1.390(14) no
C13A C14A 1.391(12) no
C13B C14B 1.391(16) no
C15A C16A 1.391(10) no
C15A C20A 1.390(10) no
C15B C20B 1.390(12) no
C15B C16B 1.390(13) no
C16A C17A 1.389(10) no
C16B C17B 1.389(14) no
C17A C18A 1.390(9) no
C17B C18B 1.390(12) no
C18A C19A 1.391(9) no
C18B C19B 1.389(13) no
C19A C20A 1.389(10) no
C19B C20B 1.391(12) no
C2 H2A 0.9600 no
C2 H2B 0.9600 no
C2 H2C 0.9600 no
C4A H4A 0.9300 no
C4B H4B 0.9300 no
C5A H5A 0.9300 no
C5B H5B 0.9300 no
C6A H6A 0.9300 no
C6B H6B 0.9300 no
C7A H7A 0.9300 no
C7B H7B 0.9300 no
C8A H8A 0.9300 no
C8B H8B 0.9300 no
C10A H10A 0.9300 no
C10B H10B 0.9300 no
C11A H11A 0.9300 no
C11B H11B 0.9300 no
C12A H12A 0.9300 no
C12B H12B 0.9300 no
C13A H13A 0.9300 no
C13B H13B 0.9300 no
C14A H14A 0.9300 no
C14B H14B 0.9300 no
C16A H16A 0.9300 no
C16B H16B 0.9300 no
C17A H17A 0.9300 no
C17B H17B 0.9300 no
C18A H18A 0.9300 no
C18B H18B 0.9300 no
C19A H19A 0.9300 no
C19B H19B 0.9300 no
C20A H20A 0.9300 no
C20B H20B 0.9300 no

loop_
_geom_torsion_atom_site_label_1
_geom_torsion_atom_site_label_2
_geom_torsion_atom_site_label_3
_geom_torsion_atom_site_label_4
_geom_torsion
_geom_torsion_publ_flag
C3A Sn1 S1 C1 46.2(3) no
C9A Sn1 S1 C1 163.8(3) no
C15A Sn1 S1 C1 -78.7(3) no
S1 Sn1 C3A C4A -155.3(6) no
S1 Sn1 C3A C8A 20.9(7) no
C9A Sn1 C3A C4A 96.6(7) no
C9A Sn1 C3A C8A -87.2(7) no
C15A Sn1 C3A C4A -34.8(7) no
C15A Sn1 C3A C8A 141.4(6) no
S1 Sn1 C9A C10A -104.6(7) no
S1 Sn1 C9A C14A 72.7(8) no
C3A Sn1 C9A C10A 8.9(8) no
C3A Sn1 C9A C14A -173.8(7) no
C15A Sn1 C9A C10A 141.5(7) no
C15A Sn1 C9A C14A -41.2(9) no
S1 Sn1 C15A C16A -3.9(6) no
S1 Sn1 C15A C20A 175.7(5) no
C3A Sn1 C15A C16A -124.3(5) no
C3A Sn1 C15A C20A 55.4(7) no
C9A Sn1 C15A C16A 104.2(6) no
C9A Sn1 C15A C20A -76.1(7) no
Sn1 S1 C1 S2 -161.2(3) no
Sn1 S1 C1 O1 18.0(4) no
C2 O1 C1 S1 -174.0(4) no
C2 O1 C1 S2 5.1(7) no
Sn1 C3A C4A C5A 176.3(6) no
C8A C3A C4A C5A 0.0(12) no
Sn1 C3A C8A C7A -176.2(6) no
C4A C3A C8A C7A -0.1(12) no
C3A C4A C5A C6A 0.1(12) no
C4A C5A C6A C7A -0.1(11) no
C5A C6A C7A C8A 0.0(11) no
C6A C7A C8A C3A 0.1(11) no
Sn1 C9A C10A C11A 177.4(6) no
C14A C9A C10A C11A 0.0(14) no
Sn1 C9A C14A C13A -177.3(6) no
C10A C9A C14A C13A -0.1(13) no
C9A C10A C11A C12A 0.0(13) no
C10A C11A C12A C13A 0.0(11) no
C11A C12A C13A C14A 0.0(11) no
C12A C13A C14A C9A 0.1(12) no
Sn1 C15A C16A C17A 179.7(5) no
C20A C15A C16A C17A 0.0(10) no
Sn1 C15A C20A C19A -179.7(5) no
C16A C15A C20A C19A -0.1(11) no
C15A C16A C17A C18A 0.0(10) no
C16A C17A C18A C19A 0.0(10) no
C17A C18A C19A C20A 0.0(10) no
C18A C19A C20A C15A 0.1(10) no
